data_1527681
loop_
_publ_author_name
'Kotur, B.Ya.'
'Andrusyak, R.I.'

_publ_section_title
;
 Interaction of scandium and germanium with cobalt and nickel
;
_journal_name_full 'Neorganicheskie Materialy'
_journal_page_first 1433
_journal_page_last 1439
_journal_volume 27
_journal_year 1991
_chemical_formula_sum 'Co2 Ge3 Sc3'
_space_group_IT_number 63
_symmetry_space_group_name_Hall '-C 2c 2'
_symmetry_space_group_name_H-M 'C m c m'
_cell_angle_alpha 90
_cell_angle_beta 90
_cell_angle_gamma 90
_cell_formula_units_Z 4
_cell_length_a 4.078
_cell_length_b 9.93
_cell_length_c 13.243
_cell_volume 536.269
_citation_journal_id_ASTM NMATEI
_cod_data_source_file Kotur_NMATEI_1991_351.cif
_cod_data_source_block Co2Ge3Sc3
_cod_original_cell_volume 536.2692
_cod_database_code 1527681

loop_
_symmetry_equiv_pos_as_xyz
x,y,z
-x,-y,z+1/2
x,-y,-z
-x,y,-z+1/2
-x,-y,-z
x,y,-z-1/2
-x,y,z
x,-y,z-1/2
x+1/2,y+1/2,z
-x+1/2,-y+1/2,z+1/2
x+1/2,-y+1/2,-z
-x+1/2,y+1/2,-z+1/2
-x+1/2,-y+1/2,-z
x+1/2,y+1/2,-z-1/2
-x+1/2,y+1/2,z
x+1/2,-y+1/2,z-1/2

loop_
_atom_site_label
_atom_site_type_symbol
_atom_site_fract_x
_atom_site_fract_y
_atom_site_fract_z
_atom_site_occupancy
_atom_site_U_iso_or_equiv
Sc2 Sc 0 0.141 0.25 1 0.0
Ge2 Ge 0 0.85 0.25 1 0.0
Ge1 Ge 0 0.1203 0.0404 1 0.0
Sc1 Sc 0 0.417 0.1105 1 0.0
Co1 Co 0 0.7099 0.0945 1 0.0
